data_7248490
loop_
_publ_author_name
'Paska, Bart\/lomiej'
'Cichowicz, Grzegorz'
'Rzepi\'nski, Patryk'
'Cyra\'nski, Micha\/l Ksawery'
'Dobrzycki, \/Lukasz'
'Boese, Roland'

_publ_section_title
;
 Structural chemistry of decalins and perfluorodecalins
;
_journal_issue 19
_journal_name_full CrystEngComm
_journal_page_first 2474
_journal_page_last 2490
_journal_paper_doi 10.1039/D3CE01117H
_journal_volume 26
_journal_year 2024
_chemical_formula_sum 'C10 H18'
_chemical_formula_weight 138.24
_chemical_melting_point 229
_chemical_name_systematic 'cis-Decalin (HT form refined in monoclinic SG)'
_space_group_crystal_system monoclinic
_space_group_IT_number 15
_space_group_name_Hall '-I 2ya'
_space_group_name_H-M_alt 'I 1 2/a 1'
_atom_sites_solution_hydrogens geom
_audit_update_record
;
2023-11-05 deposited with the CCDC.	2024-02-21 downloaded from the CCDC.
;
_cell_angle_alpha 90
_cell_angle_beta 101.6636(10)
_cell_angle_gamma 90
_cell_formula_units_Z 8
_cell_length_a 11.9744(4)
_cell_length_b 8.2815(3)
_cell_length_c 18.1491(7)
_cell_measurement_reflns_used 4820
_cell_measurement_temperature 180.(2)
_cell_measurement_theta_max 25.2498
_cell_measurement_theta_min 2.7135
_cell_volume 1762.61(11)
_computing_cell_refinement 'SAINT V8.34A (Bruker AXS Inc., 2013)'
_computing_data_collection 'APEX2 V2014 (Bruker AXS Inc., 2014)'
_computing_data_reduction 'SAINT V8.34A (Bruker AXS Inc., 2013)'
_computing_publication_material 'APEX2 V2014 (Bruker AXS Inc., 2014)'
_computing_structure_refinement 'SHELXL-2014/7 (Sheldrick, 2014)'
_computing_structure_solution 'SHELXS-2014 (Sheldrick, 2014)'
_diffrn_ambient_temperature 180.(2)
_diffrn_detector_area_resol_mean 10.4167
_diffrn_measured_fraction_theta_full 0.986
_diffrn_measured_fraction_theta_max 0.986
_diffrn_measurement_device_type 'Bruker D8 VENTURE'
_diffrn_measurement_method '/p scans'
_diffrn_radiation_monochromator TRIUMPH
_diffrn_radiation_type MoK\a
_diffrn_radiation_wavelength 0.71073
_diffrn_reflns_av_R_equivalents 0.0297
_diffrn_reflns_av_unetI/netI 0.0127
_diffrn_reflns_limit_h_max 14
_diffrn_reflns_limit_h_min -14
_diffrn_reflns_limit_k_max 9
_diffrn_reflns_limit_k_min -9
_diffrn_reflns_limit_l_max 21
_diffrn_reflns_limit_l_min -21
_diffrn_reflns_number 10445
_diffrn_reflns_theta_full 25.05
_diffrn_reflns_theta_max 25.05
_diffrn_reflns_theta_min 2.71
_diffrn_source 'fine focus sealed tube'
_exptl_absorpt_coefficient_mu 0.057
_exptl_absorpt_correction_T_max 0.98
_exptl_absorpt_correction_T_min 0.92
_exptl_absorpt_correction_type multi-scan
_exptl_absorpt_process_details 'SADABS V2014/5 (Bruker AXS Inc.)'
_exptl_crystal_colour colourless
_exptl_crystal_density_diffrn 1.042
_exptl_crystal_density_method 'not measured'
_exptl_crystal_description cylindrical
_exptl_crystal_F_000 624
_exptl_crystal_recrystallization_method 'From the Melt'
_exptl_crystal_size_max 0.600
_exptl_crystal_size_mid 0.400
_exptl_crystal_size_min 0.400
_refine_diff_density_max 0.110
_refine_diff_density_min -0.128
_refine_ls_extinction_coef 0.0027(10)
_refine_ls_extinction_method 'SHELXL-2014/7 (Sheldrick 2014'
_refine_ls_goodness_of_fit_ref 1.056
_refine_ls_hydrogen_treatment constr
_refine_ls_matrix_type full
_refine_ls_number_parameters 133
_refine_ls_number_reflns 1539
_refine_ls_number_restraints 25
_refine_ls_restrained_S_all 1.057
_refine_ls_R_factor_all 0.0507
_refine_ls_R_factor_gt 0.0429
_refine_ls_shift/su_max 0.000
_refine_ls_shift/su_mean 0.000
_refine_ls_structure_factor_coef Fsqd
_refine_ls_weighting_details 'w=1/[\s^2^(Fo^2^)+(0.0486P)^2^+0.7036P] where P=(Fo^2^+2Fc^2^)/3'
_refine_ls_weighting_scheme calc
_refine_ls_wR_factor_gt 0.1061
_refine_ls_wR_factor_ref 0.1144
_reflns_number_gt 1303
_reflns_number_total 1539
_reflns_threshold_expression 'I > 2\s(I)'
_cod_data_source_file d3ce01117h2.cif
_cod_data_source_block c_Dec_k180K_180K_hu_mI
_cod_depositor_comments 'Adding full bibliography for 7248441--7248493.cif.'
_cod_database_code 7248490

loop_
_space_group_symop_operation_xyz
'x, y, z'
'-x+1/2, y, -z'
'x+1/2, y+1/2, z+1/2'
'-x+1, y+1/2, -z+1/2'
'-x, -y, -z'
'x-1/2, -y, z'
'-x+1/2, -y+1/2, -z+1/2'
'x, -y+1/2, z+1/2'

loop_
_atom_site_type_symbol
_atom_site_label
_atom_site_fract_x
_atom_site_fract_y
_atom_site_fract_z
_atom_site_U_iso_or_equiv
_atom_site_adp_type
_atom_site_calc_flag
_atom_site_refinement_flags_adp
_atom_site_refinement_flags_occupancy
_atom_site_refinement_flags_posn
_atom_site_occupancy
_atom_site_disorder_assembly
_atom_site_disorder_group
C C1 0.65382(11) 0.37106(17) 0.57919(7) 0.0385(4) Uani d . P D 0.895(2) A 1
H H1 0.6417 0.3526 0.5237 0.046 Uiso calc U P R 0.895(2) A 1
C C2 0.73491(12) 0.2397(3) 0.61687(9) 0.0525(4) Uani d . P D 0.895(2) A 1
H H2A 0.7516 0.2569 0.672 0.063 Uiso calc U P R 0.895(2) A 1
H H2B 0.8077 0.2474 0.5992 0.063 Uiso calc U P R 0.895(2) A 1
C C3 0.68444(18) 0.0715(2) 0.59955(15) 0.0685(6) Uani d . P D 0.895(2) A 1
H H3A 0.6748 0.05 0.545 0.082 Uiso calc U P R 0.895(2) A 1
H H3B 0.7378 -0.0101 0.6267 0.082 Uiso calc U P R 0.895(2) A 1
C C4 0.56949(19) 0.0556(2) 0.62267(15) 0.0643(6) Uani d . P D 0.895(2) A 1
H H4A 0.5363 -0.0517 0.6074 0.077 Uiso calc U P R 0.895(2) A 1
H H4B 0.5802 0.0642 0.6781 0.077 Uiso calc U P R 0.895(2) A 1
C C5 0.48806(12) 0.1871(2) 0.58586(10) 0.0506(4) Uani d . P D 0.895(2) A 1
H H5A 0.4163 0.179 0.6047 0.061 Uiso calc U P R 0.895(2) A 1
H H5B 0.4695 0.1684 0.5309 0.061 Uiso calc U P R 0.895(2) A 1
C C6 0.53618(10) 0.35771(16) 0.60079(7) 0.0375(4) Uani d . P D 0.895(2) A 1
H H6 0.4836 0.4322 0.5668 0.045 Uiso calc U P R 0.895(2) A 1
C C7 0.53977(12) 0.4143(2) 0.68134(9) 0.0440(4) Uani d . P D 0.895(2) A 1
H H7A 0.4619 0.4106 0.692 0.053 Uiso calc U P R 0.895(2) A 1
H H7B 0.5885 0.3402 0.7168 0.053 Uiso calc U P R 0.895(2) A 1
C C8 0.58625(13) 0.5854(2) 0.69371(11) 0.0552(4) Uani d . P D 0.895(2) A 1
H H8A 0.5912 0.6164 0.747 0.066 Uiso calc U P R 0.895(2) A 1
H H8B 0.5334 0.6612 0.6619 0.066 Uiso calc U P R 0.895(2) A 1
C C9 0.70411(13) 0.5985(2) 0.67422(10) 0.0554(5) Uani d . P D 0.895(2) A 1
H H9A 0.7301 0.7122 0.6795 0.066 Uiso calc U P R 0.895(2) A 1
H H9B 0.759 0.5322 0.7099 0.066 Uiso calc U P R 0.895(2) A 1
C C10 0.70194(13) 0.5414(2) 0.59406(8) 0.0470(4) Uani d . P D 0.895(2) A 1
H H10A 0.7805 0.5438 0.5846 0.056 Uiso calc U P R 0.895(2) A 1
H H10B 0.6551 0.6171 0.5584 0.056 Uiso calc U P R 0.895(2) A 1
C C1B 0.5985(8) 0.3013(12) 0.6790(5) 0.038(3) Uiso d . P D 0.105(2) A 2
H H1B 0.6074 0.2245 0.7223 0.046 Uiso calc U P R 0.105(2) A 2
C C2B 0.5084(10) 0.2374(16) 0.6153(7) 0.043(4) Uiso d . P D 0.105(2) A 2
H H2B1 0.4341 0.2324 0.6311 0.052 Uiso calc U P R 0.105(2) A 2
H H2B2 0.5005 0.3105 0.5714 0.052 Uiso calc U P R 0.105(2) A 2
C C3B 0.5416(12) 0.0740(18) 0.5944(8) 0.042(4) Uiso d . P D 0.105(2) A 2
H H3B1 0.4797 0.0278 0.5557 0.05 Uiso calc U P R 0.105(2) A 2
H H3B2 0.553 0.0028 0.6391 0.05 Uiso calc U P R 0.105(2) A 2
C C4B 0.6534(12) 0.081(2) 0.5634(9) 0.059(5) Uiso d . P D 0.105(2) A 2
H H4B1 0.6754 -0.0282 0.5499 0.07 Uiso calc U P R 0.105(2) A 2
H H4B2 0.6423 0.15 0.5179 0.07 Uiso calc U P R 0.105(2) A 2
C C5B 0.7439(11) 0.1506(17) 0.6232(7) 0.045(4) Uiso d . P D 0.105(2) A 2
H H5B1 0.8144 0.1622 0.603 0.054 Uiso calc U P R 0.105(2) A 2
H H5B2 0.7602 0.0733 0.6656 0.054 Uiso calc U P R 0.105(2) A 2
C C6B 0.7146(9) 0.3162(12) 0.6536(6) 0.040(3) Uiso d . P D 0.105(2) A 2
H H6B 0.7749 0.3445 0.6984 0.049 Uiso calc U P R 0.105(2) A 2
C C7B 0.7081(11) 0.4483(15) 0.5964(6) 0.035(3) Uiso d . P D 0.105(2) A 2
H H7B1 0.6484 0.4213 0.5519 0.042 Uiso calc U P R 0.105(2) A 2
H H7B2 0.7819 0.4552 0.5799 0.042 Uiso calc U P R 0.105(2) A 2
C C8B 0.6814(10) 0.6108(15) 0.6270(9) 0.042(3) Uiso d . P D 0.105(2) A 2
H H8B1 0.6808 0.695 0.5882 0.051 Uiso calc U P R 0.105(2) A 2
H H8B2 0.7409 0.6391 0.6714 0.051 Uiso calc U P R 0.105(2) A 2
C C9B 0.5640(11) 0.6042(16) 0.6495(9) 0.056(4) Uiso d . P D 0.105(2) A 2
H H9B1 0.5479 0.708 0.6723 0.068 Uiso calc U P R 0.105(2) A 2
H H9B2 0.5033 0.584 0.6046 0.068 Uiso calc U P R 0.105(2) A 2
C C10B 0.5678(13) 0.4690(16) 0.7054(8) 0.046(4) Uiso d . P D 0.105(2) A 2
H H10C 0.4922 0.4618 0.7194 0.055 Uiso calc U P R 0.105(2) A 2
H H10D 0.624 0.4976 0.7514 0.055 Uiso calc U P R 0.105(2) A 2

loop_
_atom_site_aniso_label
_atom_site_aniso_U_11
_atom_site_aniso_U_22
_atom_site_aniso_U_33
_atom_site_aniso_U_12
_atom_site_aniso_U_13
_atom_site_aniso_U_23
C1 0.0356(7) 0.0516(8) 0.0292(6) -0.0036(6) 0.0092(5) 0.0004(6)
C2 0.0376(8) 0.0716(12) 0.0526(9) 0.0108(8) 0.0189(6) 0.0071(9)
C3 0.0712(13) 0.0557(11) 0.0871(16) 0.0221(10) 0.0362(12) 0.0121(11)
C4 0.0731(13) 0.0455(10) 0.0807(15) 0.0044(9) 0.0310(12) 0.0139(10)
C5 0.0434(8) 0.0519(10) 0.0591(10) -0.0099(7) 0.0163(7) -0.0012(8)
C6 0.0291(6) 0.0443(8) 0.0383(7) 0.0007(5) 0.0050(5) 0.0059(5)
C7 0.0289(7) 0.0598(10) 0.0468(9) -0.0001(7) 0.0158(6) 0.0006(8)
C8 0.0490(9) 0.0623(11) 0.0587(11) -0.0042(7) 0.0213(7) -0.0159(8)
C9 0.0477(8) 0.0678(10) 0.0527(11) -0.0181(7) 0.0153(7) -0.0162(8)
C10 0.0413(8) 0.0594(11) 0.0430(8) -0.0125(8) 0.0148(6) -0.0008(8)

loop_
_atom_type_symbol
_atom_type_description
_atom_type_scat_dispersion_real
_atom_type_scat_dispersion_imag
_atom_type_scat_source
C C 0.0033 0.0016 'International Tables Vol C Tables 4.2.6.8 and 6.1.1.4'
H H 0.0000 0.0000 'International Tables Vol C Tables 4.2.6.8 and 6.1.1.4'

loop_
_geom_angle_atom_site_label_1
_geom_angle_atom_site_label_2
_geom_angle_atom_site_label_3
_geom_angle_site_symmetry_1
_geom_angle_site_symmetry_3
_geom_angle
_geom_angle_publ_flag
C2 C1 C10 . . 113.36(13) ?
C2 C1 C6 . . 111.50(11) ?
C10 C1 C6 . . 110.67(11) ?
C2 C1 H1 . . 107.0 ?
C10 C1 H1 . . 107.0 ?
C6 C1 H1 . . 107.0 ?
C1 C2 C3 . . 111.67(14) ?
C1 C2 H2A . . 109.3 ?
C3 C2 H2A . . 109.3 ?
C1 C2 H2B . . 109.3 ?
C3 C2 H2B . . 109.3 ?
H2A C2 H2B . . 107.9 ?
C4 C3 C2 . . 111.36(14) ?
C4 C3 H3A . . 109.4 ?
C2 C3 H3A . . 109.4 ?
C4 C3 H3B . . 109.4 ?
C2 C3 H3B . . 109.4 ?
H3A C3 H3B . . 108.0 ?
C5 C4 C3 . . 110.57(15) ?
C5 C4 H4A . . 109.5 ?
C3 C4 H4A . . 109.5 ?
C5 C4 H4B . . 109.5 ?
C3 C4 H4B . . 109.5 ?
H4A C4 H4B . . 108.1 ?
C4 C5 C6 . . 113.45(14) ?
C4 C5 H5A . . 108.9 ?
C6 C5 H5A . . 108.9 ?
C4 C5 H5B . . 108.9 ?
C6 C5 H5B . . 108.9 ?
H5A C5 H5B . . 107.7 ?
C7 C6 C5 . . 112.95(12) ?
C7 C6 C1 . . 111.80(10) ?
C5 C6 C1 . . 110.63(11) ?
C7 C6 H6 . . 107.0 ?
C5 C6 H6 . . 107.0 ?
C1 C6 H6 . . 107.0 ?
C8 C7 C6 . . 111.44(13) ?
C8 C7 H7A . . 109.3 ?
C6 C7 H7A . . 109.3 ?
C8 C7 H7B . . 109.3 ?
C6 C7 H7B . . 109.3 ?
H7A C7 H7B . . 108.0 ?
C7 C8 C9 . . 111.06(12) ?
C7 C8 H8A . . 109.4 ?
C9 C8 H8A . . 109.4 ?
C7 C8 H8B . . 109.4 ?
C9 C8 H8B . . 109.4 ?
H8A C8 H8B . . 108.0 ?
C10 C9 C8 . . 111.15(13) ?
C10 C9 H9A . . 109.4 ?
C8 C9 H9A . . 109.4 ?
C10 C9 H9B . . 109.4 ?
C8 C9 H9B . . 109.4 ?
H9A C9 H9B . . 108.0 ?
C9 C10 C1 . . 112.85(12) ?
C9 C10 H10A . . 109.0 ?
C1 C10 H10A . . 109.0 ?
C9 C10 H10B . . 109.0 ?
C1 C10 H10B . . 109.0 ?
H10A C10 H10B . . 107.8 ?
C2B C1B C10B . . 112.1(10) ?
C2B C1B C6B . . 110.2(9) ?
C10B C1B C6B . . 107.8(9) ?
C2B C1B H1B . . 108.9 ?
C10B C1B H1B . . 108.9 ?
C6B C1B H1B . . 108.9 ?
C3B C2B C1B . . 109.2(10) ?
C3B C2B H2B1 . . 109.8 ?
C1B C2B H2B1 . . 109.8 ?
C3B C2B H2B2 . . 109.8 ?
C1B C2B H2B2 . . 109.8 ?
H2B1 C2B H2B2 . . 108.3 ?
C2B C3B C4B . . 110.6(12) ?
C2B C3B H3B1 . . 109.5 ?
C4B C3B H3B1 . . 109.5 ?
C2B C3B H3B2 . . 109.5 ?
C4B C3B H3B2 . . 109.5 ?
H3B1 C3B H3B2 . . 108.1 ?
C5B C4B C3B . . 107.8(11) ?
C5B C4B H4B1 . . 110.1 ?
C3B C4B H4B1 . . 110.1 ?
C5B C4B H4B2 . . 110.1 ?
C3B C4B H4B2 . . 110.1 ?
H4B1 C4B H4B2 . . 108.5 ?
C4B C5B C6B . . 114.7(11) ?
C4B C5B H5B1 . . 108.6 ?
C6B C5B H5B1 . . 108.6 ?
C4B C5B H5B2 . . 108.6 ?
C6B C5B H5B2 . . 108.6 ?
H5B1 C5B H5B2 . . 107.6 ?
C7B C6B C5B . . 112.5(10) ?
C7B C6B C1B . . 109.8(8) ?
C5B C6B C1B . . 108.5(8) ?
C7B C6B H6B . . 108.6 ?
C5B C6B H6B . . 108.6 ?
C1B C6B H6B . . 108.6 ?
C6B C7B C8B . . 112.3(9) ?
C6B C7B H7B1 . . 109.1 ?
C8B C7B H7B1 . . 109.1 ?
C6B C7B H7B2 . . 109.1 ?
C8B C7B H7B2 . . 109.1 ?
H7B1 C7B H7B2 . . 107.9 ?
C7B C8B C9B . . 109.7(10) ?
C7B C8B H8B1 . . 109.7 ?
C9B C8B H8B1 . . 109.7 ?
C7B C8B H8B2 . . 109.7 ?
C9B C8B H8B2 . . 109.7 ?
H8B1 C8B H8B2 . . 108.2 ?
C10B C9B C8B . . 107.5(10) ?
C10B C9B H9B1 . . 110.2 ?
C8B C9B H9B1 . . 110.2 ?
C10B C9B H9B2 . . 110.2 ?
C8B C9B H9B2 . . 110.2 ?
H9B1 C9B H9B2 . . 108.5 ?
C9B C10B C1B . . 116.0(11) ?
C9B C10B H10C . . 108.3 ?
C1B C10B H10C . . 108.3 ?
C9B C10B H10D . . 108.3 ?
C1B C10B H10D . . 108.3 ?
H10C C10B H10D . . 107.4 ?

loop_
_geom_bond_atom_site_label_1
_geom_bond_atom_site_label_2
_geom_bond_site_symmetry_2
_geom_bond_distance
_geom_bond_publ_flag
C1 C2 . 1.525(2) ?
C1 C10 . 1.527(2) ?
C1 C6 . 1.5407(17) ?
C1 H1 . 1.0 ?
C2 C3 . 1.525(3) ?
C2 H2A . 0.99 ?
C2 H2B . 0.99 ?
C3 C4 . 1.524(2) ?
C3 H3A . 0.99 ?
C3 H3B . 0.99 ?
C4 C5 . 1.523(2) ?
C4 H4A . 0.99 ?
C4 H4B . 0.99 ?
C5 C6 . 1.529(2) ?
C5 H5A . 0.99 ?
C5 H5B . 0.99 ?
C6 C7 . 1.528(2) ?
C6 H6 . 1.0 ?
C7 C8 . 1.522(2) ?
C7 H7A . 0.99 ?
C7 H7B . 0.99 ?
C8 C9 . 1.5267(19) ?
C8 H8A . 0.99 ?
C8 H8B . 0.99 ?
C9 C10 . 1.525(2) ?
C9 H9A . 0.99 ?
C9 H9B . 0.99 ?
C10 H10A . 0.99 ?
C10 H10B . 0.99 ?
C1B C2B . 1.508(13) ?
C1B C10B . 1.538(13) ?
C1B C6B . 1.554(12) ?
C1B H1B . 1.0 ?
C2B C3B . 1.481(15) ?
C2B H2B1 . 0.99 ?
C2B H2B2 . 0.99 ?
C3B C4B . 1.555(15) ?
C3B H3B1 . 0.99 ?
C3B H3B2 . 0.99 ?
C4B C5B . 1.484(14) ?
C4B H4B1 . 0.99 ?
C4B H4B2 . 0.99 ?
C5B C6B . 1.545(13) ?
C5B H5B1 . 0.99 ?
C5B H5B2 . 0.99 ?
C6B C7B . 1.500(13) ?
C6B H6B . 1.0 ?
C7B C8B . 1.514(13) ?
C7B H7B1 . 0.99 ?
C7B H7B2 . 0.99 ?
C8B C9B . 1.542(14) ?
C8B H8B1 . 0.99 ?
C8B H8B2 . 0.99 ?
C9B C10B . 1.505(15) ?
C9B H9B1 . 0.99 ?
C9B H9B2 . 0.99 ?
C10B H10C . 0.99 ?
C10B H10D . 0.99 ?

loop_
_geom_torsion_atom_site_label_1
_geom_torsion_atom_site_label_2
_geom_torsion_atom_site_label_3
_geom_torsion_atom_site_label_4
_geom_torsion_site_symmetry_1
_geom_torsion_site_symmetry_2
_geom_torsion_site_symmetry_3
_geom_torsion_site_symmetry_4
_geom_torsion
_geom_torsion_publ_flag
C10 C1 C2 C3 . . . . -179.06(13) ?
C6 C1 C2 C3 . . . . 55.25(16) ?
C1 C2 C3 C4 . . . . -56.5(2) ?
C2 C3 C4 C5 . . . . 55.1(3) ?
C3 C4 C5 C6 . . . . -54.4(3) ?
C4 C5 C6 C7 . . . . -72.99(17) ?
C4 C5 C6 C1 . . . . 53.19(18) ?
C2 C1 C6 C7 . . . . 73.98(15) ?
C10 C1 C6 C7 . . . . -53.19(14) ?
C2 C1 C6 C5 . . . . -52.84(15) ?
C10 C1 C6 C5 . . . . 179.98(12) ?
C5 C6 C7 C8 . . . . -179.05(12) ?
C1 C6 C7 C8 . . . . 55.40(15) ?
C6 C7 C8 C9 . . . . -56.22(19) ?
C7 C8 C9 C10 . . . . 55.4(2) ?
C8 C9 C10 C1 . . . . -54.6(2) ?
C2 C1 C10 C9 . . . . -73.02(17) ?
C6 C1 C10 C9 . . . . 53.12(17) ?
C10B C1B C2B C3B . . . . -178.2(11) ?
C6B C1B C2B C3B . . . . 61.8(13) ?
C1B C2B C3B C4B . . . . -64.0(14) ?
C2B C3B C4B C5B . . . . 59.4(16) ?
C3B C4B C5B C6B . . . . -54.9(17) ?
C4B C5B C6B C7B . . . . -68.1(15) ?
C4B C5B C6B C1B . . . . 53.6(14) ?
C2B C1B C6B C7B . . . . 68.8(12) ?
C10B C1B C6B C7B . . . . -53.9(12) ?
C2B C1B C6B C5B . . . . -54.6(11) ?
C10B C1B C6B C5B . . . . -177.2(10) ?
C5B C6B C7B C8B . . . . -179.0(10) ?
C1B C6B C7B C8B . . . . 60.0(13) ?
C6B C7B C8B C9B . . . . -61.5(15) ?
C7B C8B C9B C10B . . . . 56.5(15) ?
C8B C9B C10B C1B . . . . -56.7(17) ?
C2B C1B C10B C9B . . . . -66.0(15) ?
C6B C1B C10B C9B . . . . 55.5(14) ?
